data_4349392
loop_
_publ_author_name
'Sadikin, Yolanda'
'Schouwink, Pascal'
'Brighi, Matteo'
'\/Lodziana, Zbigniew'
'\<Cern\'y, Radovan'

_publ_section_title
;
 Modified Anion Packing of Na<sub>2</sub>B<sub>12</sub>H<sub>12</sub> in
 Close to Room Temperature Superionic Conductors.
;
_journal_issue 9
_journal_name_full 'Inorganic chemistry'
_journal_page_first 5006
_journal_page_last 5016
_journal_paper_doi 10.1021/acs.inorgchem.7b00013
_journal_volume 56
_journal_year 2017
_chemical_formula_sum 'B12 Cs H12 Li'
_chemical_formula_weight 281.66
_chemical_name_mineral ?o-LiCs(B12H12)?
_space_group_IT_number 33
_space_group_name_Hall 'P -2ac -2n'
_space_group_name_H-M_alt 'P n 21 a'
_symmetry_cell_setting orthorhombic
_symmetry_space_group_name_H-M 'P n 21 a'
_cell_angle_alpha 90
_cell_angle_beta 90
_cell_angle_gamma 90
_cell_formula_units_Z 4
_cell_length_a 12.405(10)
_cell_length_b 7.237(6)
_cell_length_c 12.101(8)
_cell_measurement_temperature 300
_cell_volume 1086.4(14)
_diffrn_ambient_temperature 300
_diffrn_detector_type Pilatus
_diffrn_measurement_device_type 'one-axis goniometer'
_pd_meas_2theta_range_inc 0.00376
_pd_meas_2theta_range_max 36
_pd_meas_2theta_range_min 3.599
_pd_meas_number_of_points 8618
_pd_meas_scan_method fixed
_pd_proc_2theta_range_inc 0.004
_pd_proc_2theta_range_max 36
_pd_proc_2theta_range_min 3.599
_pd_proc_ls_background_function 'Chebychev polynomial'
_pd_proc_ls_profile_function TCHZ
_pd_proc_ls_prof_R_factor 0.22
_pd_proc_ls_prof_wR_expected 0.003
_pd_proc_ls_prof_wR_factor 0.13
_pd_spec_mounting ' capillary'
_pd_spec_mount_mode transmission
_pd_spec_shape cylinder
_refine_ls_goodness_of_fit_all 41.
_refine_ls_hydrogen_treatment refxyz
_refine_ls_number_parameters 101
_refine_ls_R_I_factor 0.04
_cod_data_source_file o-LiCs(B12H12)_Rietveld_300K.cif
_cod_data_source_block o-LiCsB12H12
_cod_original_sg_symbol_H-M Pn21a
_cod_original_formula_sum 'B12  Cs1 H12 Li1'
_cod_database_code 4349392

loop_
_symmetry_equiv_pos_as_xyz
'x, y, z '
'-x+1/2, y+1/2, z+1/2 '
'-x, y+1/2, -z '
'x+1/2, y, -z+1/2 '

loop_
_atom_site_label
_atom_site_type_symbol
_atom_site_symmetry_multiplicity
_atom_site_fract_x
_atom_site_fract_y
_atom_site_fract_z
_atom_site_occupancy
_atom_site_B_iso_or_equiv
Cs1 Cs 0 0.522(2) 0.73(3) 0.818(3) 1 5.2(10)
Li2 Li 0 0.65(5) 0.7(6) 0.34(6) 1 2(17)
B1 B 0 0.702494 0.636856 0.176213 1 2(5)
H2 H 0 0.650573 0.551894 0.239807 1 2(5)
B3 B 0 0.675347 0.862349 0.152725 1 2(5)
H4 H 0 0.603961 0.939071 0.19948 1 2(5)
B5 B 0 0.647125 0.704824 0.052067 1 2(5)
H6 H 0 0.555428 0.66892 0.026661 1 2(5)
B7 B 0 0.753416 0.711835 -0.043079 1 2(5)
H8 H 0 0.738003 0.680581 -0.136729 1 2(5)
B9 B 0 0.796415 0.798832 0.218152 1 2(5)
H10 H 0 0.812014 0.829845 0.311801 1 2(5)
B11 B 0 0.902687 0.805912 0.122987 1 2(5)
H12 H 0 0.994304 0.84237 0.148384 1 2(5)
B13 B 0 0.799162 0.966803 0.119855 1 2(5)
H14 H 0 0.816545 1.118476 0.142911 1 2(5)
B15 B 0 0.706996 0.908981 0.017116 1 2(5)
H16 H 0 0.658331 1.019063 -0.033349 1 2(5)
B17 B 0 0.843004 0.602089 0.15781 1 2(5)
H18 H 0 0.891867 0.492023 0.208101 1 2(5)
B19 B 0 0.750719 0.544044 0.055223 1 2(5)
H20 H 0 0.73334 0.392417 0.032051 1 2(5)
B21 B 0 0.847393 0.87378 -0.001265 1 2(5)
H22 H 0 0.899295 0.958649 -0.06492 1 2(5)
B23 B 0 0.874432 0.648111 0.022193 1 2(5)
H24 H 0 0.945771 0.571378 -0.024625 1 2(5)

loop_
_diffrn_radiation_type
_diffrn_radiation_wavelength
synchrotron 0.82103
